data_4341108
loop_
_publ_author_name
'Yadav, Munendra'
'Mereacre, Valeriu'
'Lebedkin, Sergei'
'Kappes, Manfred M.'
'Powell, Annie K.'
'Roesky, Peter W.'

_publ_contact_author
;
      Prof. Dr. Peter W. Roesky
      Karlsruher Institut fuer Technologie (KIT)
      Institut fuer Anorganische Chemie
      Lehrstuhl fuer Anorganische Funktionsmaterialien
      Engesserstr. 15, Geb. 30.45
      76131 Karlsruhe 
      Bundesrepublik Deutschland
;
_publ_section_title
;
 Mononuclear and tetranuclear compounds of yttrium and dysprosium ligated
 by a salicylic schiff-base derivative: synthesis, photoluminescence, and
 magnetism.
;
_journal_issue 3
_journal_name_full 'Inorganic chemistry'
_journal_page_first 773
_journal_page_last 781
_journal_paper_doi 10.1021/ic5014957
_journal_volume 54
_journal_year 2015
_chemical_formula_moiety 'C6o H58 Dy4 N6 O26,5(C H4O),7(H2O)'
_chemical_formula_sum 'C65 H92 Dy4 N6 O38'
_chemical_formula_weight 2215.44
_chemical_name_systematic
;
 ?
;
_space_group_crystal_system monoclinic
_space_group_IT_number 14
_space_group_name_Hall '-P 2ybc'
_space_group_name_H-M_alt 'P 1 21/c 1'
_symmetry_space_group_name_Hall '-P 2ybc'
_symmetry_space_group_name_H-M 'P 1 21/c 1'
_atom_sites_solution_hydrogens mixed
_audit_creation_method SHELXL-2013
_cell_angle_alpha 90
_cell_angle_beta 92.60(3)
_cell_angle_gamma 90
_cell_formula_units_Z 2
_cell_length_a 12.262(3)
_cell_length_b 16.562(3)
_cell_length_c 18.889(4)
_cell_measurement_reflns_used 40131
_cell_measurement_temperature 150(2)
_cell_measurement_theta_max 29.62
_cell_measurement_theta_min 1.64
_cell_volume 3832.1(14)
_computing_cell_refinement 'STOE X-AREA'
_computing_data_collection 'STOE X-AREA'
_computing_data_reduction 'STOE X-RED'
_computing_molecular_graphics 'Diamond 2.1e/3'
_computing_publication_material 'X-STEP32, Microsoft Word'
_computing_structure_refinement SHELXL-2013(Sheldrick,2013)
_computing_structure_solution 'SHELXS-97 (Sheldrick, 1997)'
_diffrn_ambient_temperature 150(2)
_diffrn_detector_area_resol_mean 6.67
_diffrn_measured_fraction_theta_full 1.000
_diffrn_measured_fraction_theta_max 1.000
_diffrn_measurement_method 'rotation method'
_diffrn_radiation_type MoK\a
_diffrn_radiation_wavelength 0.71073
_diffrn_reflns_av_R_equivalents 0.0375
_diffrn_reflns_av_unetI/netI 0.0264
_diffrn_reflns_Laue_measured_fraction_full 1.000
_diffrn_reflns_Laue_measured_fraction_max 1.000
_diffrn_reflns_limit_h_max 15
_diffrn_reflns_limit_h_min -15
_diffrn_reflns_limit_k_max 20
_diffrn_reflns_limit_k_min -20
_diffrn_reflns_limit_l_max 23
_diffrn_reflns_limit_l_min -22
_diffrn_reflns_number 26541
_diffrn_reflns_point_group_measured_fraction_full 1.000
_diffrn_reflns_point_group_measured_fraction_max 1.000
_diffrn_reflns_theta_full 25.242
_diffrn_reflns_theta_max 25.999
_diffrn_reflns_theta_min 1.636
_diffrn_source 'sealed X-ray tube'
_exptl_absorpt_coefficient_mu 3.954
_exptl_absorpt_correction_T_max 0.6456
_exptl_absorpt_correction_T_min 0.4870
_exptl_absorpt_correction_type integration
_exptl_crystal_colour yellow
_exptl_crystal_density_diffrn 1.920
_exptl_crystal_density_meas ?
_exptl_crystal_description prism
_exptl_crystal_F_000 2184
_exptl_crystal_size_max 0.220
_exptl_crystal_size_mid 0.164
_exptl_crystal_size_min 0.124
_refine_diff_density_max 1.031
_refine_diff_density_min -0.978
_refine_diff_density_rms 0.106
_refine_ls_extinction_method none
_refine_ls_goodness_of_fit_ref 1.068
_refine_ls_hydrogen_treatment mixed
_refine_ls_matrix_type full
_refine_ls_number_parameters 562
_refine_ls_number_reflns 7527
_refine_ls_number_restraints 3
_refine_ls_restrained_S_all 1.069
_refine_ls_R_factor_all 0.0346
_refine_ls_R_factor_gt 0.0289
_refine_ls_shift/su_max 2.324
_refine_ls_shift/su_mean 0.076
_refine_ls_structure_factor_coef Fsqd
_refine_ls_weighting_details
;
 w=1/[\s^2^(Fo^2^)+(0.0349P)^2^+6.8545P]
 where P=(Fo^2^+2Fc^2^)/3
;
_refine_ls_weighting_scheme calc
_refine_ls_wR_factor_gt 0.0670
_refine_ls_wR_factor_ref 0.0690
_reflns_Friedel_coverage 0.000
_reflns_number_gt 6800
_reflns_number_total 7527
_reflns_threshold_expression 'I > 2\s(I)'
_cod_data_source_file ic5014957_si_005.cif
_cod_data_source_block my563p21
_cod_depositor_comments
;
The following automatic conversions were performed:

'_exptl_crystal_density_meas' value 'not measured' was changed to '?'
- the value is perceived as not measured.

Automatic conversion script
Id: cif_fix_values 3008 2015-01-20 13:52:24Z robertas 

 Adding full bibliography for 4341104--4341108.cif.
;
_cod_original_cell_volume 3832.3(14)
_cod_database_code 4341108
_shelx_space_group_comment
;
The symmetry employed for this shelxl refinement is uniquely defined
by the following loop, which should always be used as a source of
symmetry information in preference to the above space-group names.
They are only intended as comments.
;
_shelxl_version_number 2013-2

loop_
_space_group_symop_operation_xyz
'x, y, z'
'-x, y+1/2, -z+1/2'
'-x, -y, -z'
'x, -y-1/2, z-1/2'

loop_
_atom_site_label
_atom_site_type_symbol
_atom_site_fract_x
_atom_site_fract_y
_atom_site_fract_z
_atom_site_U_iso_or_equiv
_atom_site_adp_type
_atom_site_occupancy
_atom_site_site_symmetry_order
_atom_site_calc_flag
_atom_site_refinement_flags_posn
_atom_site_refinement_flags_adp
_atom_site_refinement_flags_occupancy
_atom_site_disorder_assembly
_atom_site_disorder_group
Dy1 Dy 0.38267(2) 0.54635(2) 0.54696(2) 0.02164(6) Uani 1 1 d D . . . .
Dy2 Dy 0.68309(2) 0.60807(2) 0.57449(2) 0.02257(6) Uani 1 1 d . . . . .
O1 O 0.5458(2) 0.57458(18) 0.49048(15) 0.0215(5) Uani 1 1 d . . . . .
H1 H 0.546(4) 0.605(3) 0.463(3) 0.036(16) Uiso 1 1 d . . . . .
O2 O 0.3778(2) 0.46886(17) 0.64779(15) 0.0278(6) Uani 1 1 d . . . . .
O3 O 0.3553(3) 0.43524(19) 0.75931(16) 0.0354(7) Uani 1 1 d . . . . .
O4 O 0.5103(2) 0.59851(16) 0.62781(14) 0.0234(6) Uani 1 1 d . . . . .
O5 O 0.6798(3) 0.71987(19) 0.48940(17) 0.0333(7) Uani 1 1 d . . . . .
H5 H 0.689(5) 0.719(4) 0.452(3) 0.051 Uiso 1 1 d . U . . .
O6 O 0.6585(2) 0.46668(16) 0.58156(14) 0.0239(6) Uani 1 1 d . . . . .
O7 O 0.6171(3) 0.34528(19) 0.62138(17) 0.0410(8) Uani 1 1 d . . . . .
H7 H 0.6346 0.3312 0.5807 0.061 Uiso 1 1 calc R U . . .
O8 O 0.7429(2) 0.57255(17) 0.68509(14) 0.0255(6) Uani 1 1 d . . . . .
O9 O 0.7215(3) 0.81432(18) 0.85461(17) 0.0356(7) Uani 1 1 d . . . . .
H9 H 0.6910 0.8584 0.8507 0.055 Uiso 1 1 d . U . . .
O10 O 0.9670(3) 0.7419(2) 0.5360(2) 0.0521(9) Uani 1 1 d . . . . .
O11 O 0.8553(2) 0.65343(19) 0.58112(17) 0.0357(7) Uani 1 1 d . . . . .
O12 O 0.7716(2) 0.53979(17) 0.48182(14) 0.0242(6) Uani 1 1 d . . . . .
O13 O 0.3694(3) 0.68700(17) 0.51197(16) 0.0311(6) Uani 1 1 d D . . . .
H13 H 0.382(3) 0.7054(16) 0.4694(11) 0.047 Uiso 1 1 d D U . . .
O14A O 0.1169(14) 0.6524(11) 0.7710(9) 0.060(6) Uiso 0.36(3) 1 d . . P A 1
H14A H 0.1303 0.6449 0.7283 0.089 Uiso 0.36(3) 1 calc R U P A 1
O14B O 0.0889(14) 0.6229(12) 0.7861(8) 0.109(4) Uiso 0.64(3) 1 d . . P A 2
H14B H 0.0626 0.5974 0.8198 0.164 Uiso 0.64(3) 1 calc R U P A 2
O15 O 0.954(2) 0.7259(16) 0.6895(18) 0.206(10) Uiso 0.5 1 d G . P . .
H15A H 0.9005 0.7254 0.7178 0.308 Uiso 0.5 1 d G U P . .
H15B H 1.0028 0.6902 0.7034 0.308 Uiso 0.5 1 d G U P . .
O16 O 0.8272(4) 0.9781(4) 0.6730(4) 0.0874(17) Uani 1 1 d G . . . .
H16A H 0.8661 0.9368 0.6832 0.131 Uiso 1 1 d G U . . .
H16B H 0.8615 1.0206 0.6859 0.131 Uiso 1 1 d G U . . .
O17A O 0.9159(6) 0.8839(4) 0.4779(4) 0.0434(16) Uiso 0.5 1 d G . P B 2
H17A H 0.9417 0.8370 0.4909 0.065 Uiso 0.5 1 d G U P B 2
H17B H 0.8591 0.8952 0.5020 0.065 Uiso 0.5 1 d G U P B 2
O17B O 0.9848(9) 0.8965(6) 0.4602(6) 0.072(3) Uiso 0.5 1 d G . P C 1
H17C H 0.9993 0.9471 0.4682 0.108 Uiso 0.5 1 d G U P C 1
H17D H 1.0370 0.8749 0.4368 0.108 Uiso 0.5 1 d G U P C 1
O18 O 0.9620(5) 0.8387(5) 0.6639(4) 0.1032(19) Uani 1 1 d . . . . .
H18A H 0.9699 0.7886 0.6681 0.155 Uiso 1 1 calc R U . . .
O18A O 0.8315(15) 1.0166(12) 0.5303(12) 0.127(6) Uani 0.5 1 d G . P D 1
H18B H 0.8736 1.0528 0.5506 0.190 Uiso 0.5 1 d G U P D 1
H18C H 0.8660 0.9707 0.5288 0.190 Uiso 0.5 1 d G U P D 1
O18B O 0.7687(11) 0.9853(9) 0.5345(9) 0.092(4) Uani 0.5 1 d G . P E 2
H18D H 0.8056 0.9882 0.5749 0.138 Uiso 0.5 1 d G U P E 2
H18E H 0.8098 0.9653 0.5026 0.138 Uiso 0.5 1 d G U P E 2
N1 N 0.6365(3) 0.7388(2) 0.62635(18) 0.0281(7) Uani 1 1 d . . . . .
N2 N 0.8158(3) 0.6622(2) 0.7918(2) 0.0337(8) Uani 1 1 d . . . . .
N3 N 0.2266(3) 0.6133(2) 0.5934(2) 0.0333(8) Uani 1 1 d . . . . .
C19 C 0.8742(4) 0.7338(3) 0.8205(3) 0.0431(12) Uani 1 1 d . . . . .
H19A H 0.8896 0.7269 0.8707 0.055 Uiso 1 1 d . U . . .
H19B H 0.9438 0.7383 0.7977 0.055 Uiso 1 1 d . U . . .
C13 C 0.6309(4) 0.3893(3) 0.7594(2) 0.0308(9) Uani 1 1 d . . . . .
H13A H 0.5997 0.3403 0.7449 0.039 Uiso 1 1 d . U . . .
C2 C 0.4379(3) 0.5619(2) 0.7397(2) 0.0267(8) Uani 1 1 d . . . . .
C3 C 0.4283(4) 0.5809(3) 0.8113(2) 0.0320(9) Uani 1 1 d . . . . .
H3 H 0.3959 0.5431 0.8406 0.041 Uiso 1 1 d . U . . .
C4 C 0.4674(4) 0.6530(3) 0.8394(2) 0.0344(10) Uani 1 1 d . . . . .
H4 H 0.4599 0.6649 0.8877 0.043 Uiso 1 1 d . U . . .
C5 C 0.5173(4) 0.7072(3) 0.7960(2) 0.0316(9) Uani 1 1 d . . . . .
H5A H 0.5406 0.7567 0.8143 0.040 Uiso 1 1 d . U . . .
C6 C 0.5340(3) 0.6889(3) 0.7251(2) 0.0281(9) Uani 1 1 d . . . . .
C7 C 0.4952(3) 0.6152(2) 0.6955(2) 0.0241(8) Uani 1 1 d . . . . .
C8 C 0.5866(3) 0.7511(2) 0.6833(2) 0.0295(9) Uani 1 1 d . . . . .
H8 H 0.5822 0.8042 0.7000 0.037 Uiso 1 1 d . U . . .
C9 C 0.6784(4) 0.8086(3) 0.5882(3) 0.0359(10) Uani 1 1 d . . . . .
H9A H 0.6486 0.8585 0.6063 0.045 Uiso 1 1 d . U . . .
H9B H 0.7575 0.8112 0.5940 0.045 Uiso 1 1 d . U . . .
C10 C 0.6448(4) 0.7988(3) 0.5107(3) 0.0371(10) Uani 1 1 d . . . . .
H10A H 0.6784 0.8400 0.4823 0.046 Uiso 1 1 d . U . . .
H10B H 0.5660 0.8035 0.5037 0.046 Uiso 1 1 d . U . . .
C11 C 0.6450(3) 0.4168(2) 0.6321(2) 0.0256(8) Uani 1 1 d . . . . .
C12 C 0.6638(3) 0.4429(2) 0.7081(2) 0.0254(8) Uani 1 1 d . . . . .
C1 C 0.3883(3) 0.4840(3) 0.7145(2) 0.0272(8) Uani 1 1 d . . . . .
C14 C 0.6412(4) 0.4063(3) 0.8315(2) 0.0373(10) Uani 1 1 d . . . . .
H14 H 0.6150 0.3693 0.8653 0.045 Uiso 1 1 calc R U . . .
C15 C 0.6899(4) 0.4772(3) 0.8530(2) 0.0394(11) Uani 1 1 d . . . . .
H15 H 0.6985 0.4888 0.9012 0.048 Uiso 1 1 d . U . . .
C16 C 0.7262(4) 0.5331(3) 0.8036(2) 0.0295(9) Uani 1 1 d . . . . .
C17 C 0.7108(3) 0.5181(3) 0.7291(2) 0.0261(8) Uani 1 1 d . . . . .
C18 C 0.7793(4) 0.6048(3) 0.8294(2) 0.0355(10) Uani 1 1 d . . . . .
H18 H 0.7889 0.6095 0.8788 0.045 Uiso 1 1 d . U . . .
C20 C 0.8108(4) 0.8107(3) 0.8078(2) 0.0344(10) Uani 1 1 d . . . . .
H20A H 0.7825 0.8132 0.7591 0.044 Uiso 1 1 d . U . . .
H20B H 0.8582 0.8571 0.8163 0.044 Uiso 1 1 d . U . . .
C21 C 0.9150(4) 0.6764(3) 0.5317(3) 0.0386(11) Uani 1 1 d . . . . .
C22 C 0.9329(4) 0.6210(3) 0.4706(3) 0.0348(10) Uani 1 1 d . . . . .
C23 C 1.0255(4) 0.6365(3) 0.4323(3) 0.0431(12) Uani 1 1 d . . . . .
H23 H 1.0649 0.6832 0.4408 0.054 Uiso 1 1 d . U . . .
C24 C 1.0606(4) 0.5840(4) 0.3815(3) 0.0469(13) Uani 1 1 d . . . . .
H24 H 1.1209 0.5957 0.3555 0.059 Uiso 1 1 d . U . . .
C25 C 1.0045(4) 0.5141(3) 0.3691(3) 0.0431(12) Uani 1 1 d . . . . .
H25 H 1.0315 0.4760 0.3365 0.052 Uiso 1 1 calc R U . . .
C26 C 0.9080(4) 0.4968(3) 0.4030(2) 0.0340(10) Uani 1 1 d . . . . .
C27 C 0.8669(3) 0.5521(3) 0.4533(2) 0.0288(9) Uani 1 1 d . . . . .
C28 C 0.1348(4) 0.5842(3) 0.6102(2) 0.0360(10) Uani 1 1 d . . . . .
H28 H 0.0890 0.6190 0.6340 0.045 Uiso 1 1 d . U . . .
C29 C 0.2461(4) 0.6996(3) 0.6040(3) 0.0387(11) Uani 1 1 d . . . . .
H29A H 0.1799 0.7258 0.6192 0.049 Uiso 1 1 d . U . . .
H29B H 0.3032 0.7081 0.6403 0.049 Uiso 1 1 d . U . . .
C30 C 0.2790(4) 0.7346(3) 0.5344(3) 0.0364(10) Uani 1 1 d D . . . .
H30A H 0.3006 0.7911 0.5401 0.045 Uiso 1 1 d . U . . .
H30B H 0.2188 0.7323 0.4991 0.045 Uiso 1 1 d . U . . .
C31A C 0.1694(15) 0.6819(14) 0.8143(11) 0.100(5) Uiso 0.64(3) 1 d . . P A 2
H31D H 0.1946 0.6660 0.8622 0.150 Uiso 0.64(3) 1 calc R U P A 2
H31E H 0.1356 0.7355 0.8158 0.150 Uiso 0.64(3) 1 calc R U P A 2
H31F H 0.2317 0.6837 0.7836 0.150 Uiso 0.64(3) 1 calc R U P A 2
C31B C 0.186(2) 0.7141(19) 0.7997(14) 0.073(7) Uiso 0.36(3) 1 d . . P A 1
H31A H 0.1932 0.7080 0.8513 0.110 Uiso 0.36(3) 1 calc R U P A 1
H31B H 0.1539 0.7669 0.7880 0.110 Uiso 0.36(3) 1 calc R U P A 1
H31C H 0.2578 0.7099 0.7796 0.110 Uiso 0.36(3) 1 calc R U P A 1
C32 C 1.0610(7) 0.8748(6) 0.6676(5) 0.100(3) Uani 1 1 d . . . . .
H32A H 1.0884 0.8796 0.6198 0.150 Uiso 1 1 calc R U . . .
H32B H 1.1119 0.8422 0.6971 0.150 Uiso 1 1 calc R U . . .
H32C H 1.0546 0.9286 0.6884 0.150 Uiso 1 1 calc R U . . .
C19B C 0.485(4) 0.5141(19) 1.000(2) 0.075(8) Uani 0.5 1 d . . P . .
H19C H 0.4718 0.4755 0.9617 0.113 Uiso 0.5 1 calc R U P . .
H19D H 0.4789 0.4864 1.0459 0.113 Uiso 0.5 1 calc R U P . .
H19E H 0.5583 0.5370 0.9978 0.113 Uiso 0.5 1 calc R U P . .
O19 O 0.4087(10) 0.5751(6) 0.9948(5) 0.073(3) Uani 0.5 1 d . . P . .
H19 H 0.3485 0.5561 0.9800 0.110 Uiso 0.5 1 calc R U P . .

loop_
_atom_site_aniso_label
_atom_site_aniso_U_11
_atom_site_aniso_U_22
_atom_site_aniso_U_33
_atom_site_aniso_U_23
_atom_site_aniso_U_13
_atom_site_aniso_U_12
Dy1 0.02363(10) 0.01851(10) 0.02232(10) -0.00267(7) -0.00397(7) 0.00097(7)
Dy2 0.02644(10) 0.01836(10) 0.02233(10) -0.00168(7) -0.00520(7) -0.00180(7)
O1 0.0239(14) 0.0179(13) 0.0225(14) 0.0000(12) -0.0016(11) 0.0010(11)
O2 0.0369(16) 0.0224(14) 0.0236(14) -0.0012(11) -0.0050(12) -0.0012(12)
O3 0.0473(19) 0.0292(16) 0.0297(16) 0.0027(13) 0.0004(13) -0.0064(14)
O4 0.0249(14) 0.0224(14) 0.0225(13) -0.0044(11) -0.0035(10) -0.0017(11)
O5 0.0482(19) 0.0232(15) 0.0281(15) -0.0017(13) -0.0021(14) -0.0010(13)
O6 0.0280(14) 0.0193(14) 0.0238(14) 0.0018(11) -0.0046(11) -0.0032(11)
O7 0.071(2) 0.0241(16) 0.0278(16) -0.0019(13) 0.0004(15) -0.0122(15)
O8 0.0333(15) 0.0214(14) 0.0211(13) -0.0019(11) -0.0057(11) -0.0016(11)
O9 0.0452(18) 0.0257(16) 0.0353(17) 0.0018(13) -0.0030(14) 0.0004(13)
O10 0.046(2) 0.037(2) 0.073(3) 0.0056(18) -0.0004(18) -0.0160(16)
O11 0.0297(16) 0.0351(18) 0.0412(18) 0.0028(14) -0.0112(13) -0.0106(13)
O12 0.0216(13) 0.0274(15) 0.0233(13) 0.0008(11) -0.0011(10) -0.0001(11)
O13 0.0436(17) 0.0214(15) 0.0281(15) -0.0002(12) -0.0013(13) 0.0021(12)
O16 0.061(3) 0.090(4) 0.113(5) 0.032(4) 0.023(3) 0.006(3)
O18 0.077(4) 0.134(6) 0.100(4) 0.002(5) 0.016(3) -0.020(4)
O18A 0.124(14) 0.108(13) 0.144(15) 0.040(12) -0.040(12) -0.005(11)
O18B 0.072(8) 0.080(8) 0.121(11) 0.029(7) -0.021(7) -0.017(6)
N1 0.0349(19) 0.0232(17) 0.0259(17) -0.0021(14) -0.0029(14) -0.0012(14)
N2 0.0342(19) 0.0254(19) 0.040(2) -0.0044(16) -0.0130(16) 0.0001(15)
N3 0.034(2) 0.032(2) 0.034(2) -0.0001(16) 0.0024(16) 0.0083(15)
C19 0.040(3) 0.031(2) 0.056(3) -0.010(2) -0.017(2) -0.003(2)
C13 0.037(2) 0.026(2) 0.029(2) 0.0014(17) -0.0042(17) -0.0013(17)
C2 0.029(2) 0.025(2) 0.025(2) -0.0008(16) -0.0071(16) 0.0041(16)
C3 0.037(2) 0.033(2) 0.026(2) -0.0014(18) -0.0008(17) 0.0000(19)
C4 0.041(2) 0.040(3) 0.022(2) -0.0087(19) -0.0017(17) 0.001(2)
C5 0.034(2) 0.029(2) 0.031(2) -0.0111(18) -0.0067(17) 0.0031(18)
C6 0.030(2) 0.026(2) 0.028(2) -0.0022(17) -0.0053(16) 0.0024(16)
C7 0.028(2) 0.023(2) 0.0212(18) -0.0039(15) -0.0047(15) 0.0049(15)
C8 0.033(2) 0.019(2) 0.035(2) -0.0084(17) -0.0087(17) 0.0002(16)
C9 0.050(3) 0.019(2) 0.038(2) -0.0010(18) -0.002(2) -0.0061(18)
C10 0.051(3) 0.020(2) 0.040(2) 0.0045(19) -0.002(2) 0.0017(19)
C11 0.028(2) 0.0219(19) 0.026(2) 0.0001(17) -0.0060(15) 0.0001(16)
C12 0.030(2) 0.023(2) 0.0232(19) 0.0018(16) -0.0039(15) 0.0016(16)
C1 0.030(2) 0.025(2) 0.026(2) 0.0008(17) -0.0029(16) 0.0032(16)
C14 0.048(3) 0.035(2) 0.029(2) 0.0085(19) -0.0044(19) -0.003(2)
C15 0.056(3) 0.037(3) 0.025(2) 0.0004(19) -0.006(2) -0.001(2)
C16 0.038(2) 0.026(2) 0.024(2) -0.0015(17) -0.0048(17) 0.0035(17)
C17 0.026(2) 0.024(2) 0.027(2) 0.0007(17) -0.0055(15) 0.0058(16)
C18 0.047(3) 0.030(2) 0.028(2) -0.0070(18) -0.0141(19) 0.0042(19)
C20 0.038(2) 0.028(2) 0.036(2) -0.0022(19) -0.0031(18) -0.0027(18)
C21 0.025(2) 0.035(2) 0.054(3) 0.010(2) -0.011(2) -0.0048(18)
C22 0.027(2) 0.036(2) 0.040(2) 0.014(2) -0.0088(18) -0.0014(18)
C23 0.026(2) 0.045(3) 0.058(3) 0.021(3) -0.007(2) -0.006(2)
C24 0.025(2) 0.061(3) 0.055(3) 0.022(3) 0.004(2) 0.006(2)
C25 0.031(2) 0.052(3) 0.046(3) 0.013(2) 0.003(2) 0.017(2)
C26 0.029(2) 0.038(3) 0.035(2) 0.007(2) 0.0015(17) 0.0103(18)
C27 0.0212(19) 0.033(2) 0.032(2) 0.0131(18) -0.0028(16) 0.0040(16)
C28 0.036(2) 0.038(3) 0.034(2) 0.004(2) 0.0038(18) 0.012(2)
C29 0.045(3) 0.029(2) 0.042(3) -0.009(2) 0.003(2) 0.011(2)
C30 0.041(2) 0.023(2) 0.045(3) -0.007(2) -0.010(2) 0.0086(18)
C32 0.070(5) 0.113(7) 0.115(7) -0.047(6) -0.020(5) 0.018(5)
C19B 0.12(3) 0.06(2) 0.049(6) -0.014(16) 0.016(13) -0.007(15)
O19 0.122(9) 0.056(5) 0.043(5) 0.001(4) 0.018(5) -0.016(6)

loop_
_atom_type_symbol
_atom_type_description
_atom_type_scat_dispersion_real
_atom_type_scat_dispersion_imag
_atom_type_scat_source
C C 0.0033 0.0016 'International Tables Vol C Tables 4.2.6.8 and 6.1.1.4'
H H 0.0000 0.0000 'International Tables Vol C Tables 4.2.6.8 and 6.1.1.4'
Dy Dy -0.1892 4.4098 'International Tables Vol C Tables 4.2.6.8 and 6.1.1.4'
N N 0.0061 0.0033 'International Tables Vol C Tables 4.2.6.8 and 6.1.1.4'
O O 0.0106 0.0060 'International Tables Vol C Tables 4.2.6.8 and 6.1.1.4'

loop_
_geom_angle_atom_site_label_1
_geom_angle_atom_site_label_2
_geom_angle_atom_site_label_3
_geom_angle
_geom_angle_site_symmetry_1
_geom_angle_site_symmetry_3
O2 Dy1 O4 72.71(10) . .
O2 Dy1 O1 78.13(11) . 3_666
O4 Dy1 O1 105.79(10) . 3_666
O2 Dy1 O1 122.70(11) . .
O4 Dy1 O1 70.16(10) . .
O1 Dy1 O1 72.04(12) 3_666 .
O2 Dy1 O12 78.87(10) . 3_666
O4 Dy1 O12 150.84(10) . 3_666
O1 Dy1 O12 73.91(9) 3_666 3_666
O1 Dy1 O12 133.53(9) . 3_666
O2 Dy1 N3 84.50(12) . .
O4 Dy1 N3 96.48(12) . .
O1 Dy1 N3 145.95(12) 3_666 .
O1 Dy1 N3 141.05(12) . .
O12 Dy1 N3 74.14(12) 3_666 .
O2 Dy1 O13 139.27(10) . .
O4 Dy1 O13 81.71(10) . .
O1 Dy1 O13 140.47(11) 3_666 .
O1 Dy1 O13 74.58(10) . .
O12 Dy1 O13 117.68(10) 3_666 .
N3 Dy1 O13 67.22(12) . .
O2 Dy1 O6 138.98(9) . 3_666
O4 Dy1 O6 141.95(9) . 3_666
O1 Dy1 O6 71.72(10) 3_666 3_666
O1 Dy1 O6 73.25(10) . 3_666
O12 Dy1 O6 66.61(9) 3_666 3_666
N3 Dy1 O6 105.56(11) . 3_666
O13 Dy1 O6 78.90(9) . 3_666
O2 Dy1 Dy2 96.95(7) . 3_666
O4 Dy1 Dy2 146.75(7) . 3_666
O1 Dy1 Dy2 41.08(7) 3_666 3_666
O1 Dy1 Dy2 91.33(7) . 3_666
O12 Dy1 Dy2 42.78(7) 3_666 3_666
N3 Dy1 Dy2 114.26(10) . 3_666
O13 Dy1 Dy2 120.79(7) . 3_666
O6 Dy1 Dy2 42.38(6) 3_666 3_666
O2 Dy1 Dy1 102.20(8) . 3_666
O4 Dy1 Dy1 87.40(7) . 3_666
O1 Dy1 Dy1 36.44(7) 3_666 3_666
O1 Dy1 Dy1 35.60(7) . 3_666
O12 Dy1 Dy1 105.09(7) 3_666 3_666
N3 Dy1 Dy1 173.04(9) . 3_666
O13 Dy1 Dy1 107.82(8) . 3_666
O6 Dy1 Dy1 68.17(7) 3_666 3_666
Dy2 Dy1 Dy1 63.465(16) 3_666 3_666
O2 Dy1 Dy2 95.59(8) . .
O4 Dy1 Dy2 36.00(7) . .
O1 Dy1 Dy2 84.09(7) 3_666 .
O1 Dy1 Dy2 34.77(7) . .
O12 Dy1 Dy2 157.96(7) 3_666 .
N3 Dy1 Dy2 126.97(10) . .
O13 Dy1 Dy2 80.40(8) . .
O6 Dy1 Dy2 108.00(7) 3_666 .
Dy2 Dy1 Dy2 118.307(19) 3_666 .
Dy1 Dy1 Dy2 54.842(16) 3_666 .
O11 Dy2 O8 76.70(11) . .
O11 Dy2 O1 140.26(11) . .
O8 Dy2 O1 139.69(11) . .
O11 Dy2 O6 116.83(11) . .
O8 Dy2 O6 74.16(10) . .
O1 Dy2 O6 73.29(10) . .
O11 Dy2 O12 74.98(11) . .
O8 Dy2 O12 114.54(10) . .
O1 Dy2 O12 74.08(9) . .
O6 Dy2 O12 68.64(10) . .
O11 Dy2 O4 148.17(11) . .
O8 Dy2 O4 81.38(10) . .
O1 Dy2 O4 69.17(10) . .
O6 Dy2 O4 78.05(9) . .
O12 Dy2 O4 135.94(9) . .
O11 Dy2 O5 76.72(12) . .
O8 Dy2 O5 142.90(10) . .
O1 Dy2 O5 75.12(11) . .
O6 Dy2 O5 141.86(10) . .
O12 Dy2 O5 82.61(10) . .
O4 Dy2 O5 109.75(11) . .
O11 Dy2 N1 85.28(12) . .
O8 Dy2 N1 86.13(11) . .
O1 Dy2 N1 107.94(11) . .
O6 Dy2 N1 144.89(11) . .
O12 Dy2 N1 146.38(11) . .
O4 Dy2 N1 70.35(11) . .
O5 Dy2 N1 66.30(11) . .
O11 Dy2 Dy1 118.01(9) . 3_666
O8 Dy2 Dy1 118.06(7) . 3_666
O1 Dy2 Dy1 40.71(7) . 3_666
O6 Dy2 Dy1 44.65(6) . 3_666
O12 Dy2 Dy1 43.35(7) . 3_666
O4 Dy2 Dy1 92.61(6) . 3_666
O5 Dy2 Dy1 97.21(7) . 3_666
N1 Dy2 Dy1 148.65(8) . 3_666
O11 Dy2 Dy1 173.91(8) . .
O8 Dy2 Dy1 109.00(8) . .
O1 Dy2 Dy1 35.28(7) . .
O6 Dy2 Dy1 67.64(7) . .
O12 Dy2 Dy1 103.90(7) . .
O4 Dy2 Dy1 34.51(6) . .
O5 Dy2 Dy1 97.21(8) . .
N1 Dy2 Dy1 92.85(8) . .
Dy1 Dy2 Dy1 61.693(19) 3_666 .
Dy1 O1 Dy2 98.20(10) 3_666 .
Dy1 O1 Dy1 107.96(12) 3_666 .
Dy2 O1 Dy1 109.95(12) . .
C1 O2 Dy1 134.3(3) . .
C7 O4 Dy1 126.5(2) . .
C7 O4 Dy2 123.8(2) . .
Dy1 O4 Dy2 109.49(11) . .
C10 O5 Dy2 119.9(3) . .
C11 O6 Dy2 134.6(3) . .
C11 O6 Dy1 130.6(2) . 3_666
Dy2 O6 Dy1 92.98(9) . 3_666
C17 O8 Dy2 132.6(2) . .
C21 O11 Dy2 129.3(3) . .
C27 O12 Dy2 131.6(3) . .
C27 O12 Dy1 134.2(3) . 3_666
Dy2 O12 Dy1 93.87(10) . 3_666
C30 O13 Dy1 119.3(3) . .
C8 N1 C9 118.7(4) . .
C8 N1 Dy2 127.2(3) . .
C9 N1 Dy2 113.9(3) . .
C18 N2 C19 124.8(4) . .
C28 N3 C29 118.4(4) . .
C28 N3 Dy1 129.8(3) . .
C29 N3 Dy1 111.8(3) . .
N2 C19 C20 112.5(4) . .
C12 C13 C14 122.6(4) . .
C3 C2 C7 119.6(4) . .
C3 C2 C1 116.8(4) . .
C7 C2 C1 123.5(4) . .
C4 C3 C2 121.5(4) . .
C5 C4 C3 119.3(4) . .
C4 C5 C6 121.2(4) . .
C5 C6 C7 120.3(4) . .
C5 C6 C8 116.9(4) . .
C7 C6 C8 122.8(4) . .
O4 C7 C6 120.0(4) . .
O4 C7 C2 122.0(3) . .
C6 C7 C2 117.9(4) . .
N1 C8 C6 125.5(4) . .
N1 C9 C10 107.7(3) . .
O5 C10 C9 107.3(4) . .
O7 C11 O6 122.4(4) . .
O7 C11 C12 117.2(4) . .
O6 C11 C12 120.4(4) . .
C13 C12 C17 119.4(4) . .
C13 C12 C11 116.4(4) . .
C17 C12 C11 124.1(4) . .
O3 C1 O2 121.1(4) . .
O3 C1 C2 118.7(4) . .
O2 C1 C2 120.1(4) . .
C15 C14 C13 118.8(4) . .
C14 C15 C16 121.1(4) . .
C15 C16 C18 118.4(4) . .
C15 C16 C17 120.5(4) . .
C18 C16 C17 121.1(4) . .
O8 C17 C12 124.0(4) . .
O8 C17 C16 118.5(4) . .
C12 C17 C16 117.4(4) . .
N2 C18 C16 126.4(4) . .
O9 C20 C19 109.9(4) . .
O10 C21 O11 121.3(5) . .
O10 C21 C22 119.0(5) . .
O11 C21 C22 119.4(4) . .
C23 C22 C27 119.6(5) . .
C23 C22 C21 115.9(4) . .
C27 C22 C21 124.3(4) . .
C24 C23 C22 122.0(5) . .
C25 C24 C23 119.1(5) . .
C24 C25 C26 121.6(5) . .
C25 C26 C27 120.4(5) . .
C25 C26 C28 114.5(4) . 3_666
C27 C26 C28 124.6(4) . 3_666
O12 C27 C22 122.1(4) . .
O12 C27 C26 121.1(4) . .
C22 C27 C26 116.7(4) . .
N3 C28 C26 128.3(4) . 3_666
N3 C29 C30 107.8(4) . .
O13 C30 C29 106.6(3) . .

loop_
_geom_bond_atom_site_label_1
_geom_bond_atom_site_label_2
_geom_bond_distance
_geom_bond_site_symmetry_2
Dy1 O2 2.300(3) .
Dy1 O4 2.305(3) .
Dy1 O1 2.310(3) 3_666
Dy1 O1 2.357(3) .
Dy1 O12 2.411(3) 3_666
Dy1 N3 2.412(4) .
Dy1 O13 2.425(3) .
Dy1 O6 2.467(3) 3_666
Dy1 Dy2 3.5052(6) 3_666
Dy1 Dy1 3.7745(10) 3_666
Dy1 Dy2 3.8356(9) .
Dy2 O11 2.239(3) .
Dy2 O8 2.260(3) .
Dy2 O1 2.327(3) .
Dy2 O6 2.366(3) .
Dy2 O12 2.386(3) .
Dy2 O4 2.392(3) .
Dy2 O5 2.451(3) .
Dy2 N1 2.455(4) .
Dy2 Dy1 3.5051(6) 3_666
O1 Dy1 2.310(3) 3_666
O2 C1 1.285(5) .
O3 C1 1.251(5) .
O4 C7 1.329(5) .
O5 C10 1.439(5) .
O6 C11 1.280(5) .
O6 Dy1 2.466(3) 3_666
O7 C11 1.246(5) .
O8 C17 1.300(5) .
O9 C20 1.440(6) .
O10 C21 1.258(6) .
O11 C21 1.270(6) .
O12 C27 1.324(5) .
O12 Dy1 2.411(3) 3_666
O13 C30 1.440(5) .
O14A C31B 1.42(3) .
O14B C31A 1.47(2) .
O18 C32 1.351(10) .
N1 C8 1.278(6) .
N1 C9 1.468(6) .
N2 C18 1.280(6) .
N2 C19 1.475(6) .
N3 C28 1.278(6) .
N3 C29 1.461(6) .
C19 C20 1.505(7) .
C13 C12 1.387(6) .
C13 C14 1.392(6) .
C2 C3 1.399(6) .
C2 C7 1.422(6) .
C2 C1 1.496(6) .
C3 C4 1.384(7) .
C4 C5 1.378(7) .
C5 C6 1.397(6) .
C6 C7 1.417(6) .
C6 C8 1.465(6) .
C9 C10 1.512(7) .
C11 C12 1.506(5) .
C12 C17 1.422(6) .
C14 C15 1.370(7) .
C15 C16 1.402(7) .
C16 C18 1.429(6) .
C16 C17 1.433(6) .
C21 C22 1.499(7) .
C22 C23 1.398(7) .
C22 C27 1.428(6) .
C23 C24 1.378(8) .
C24 C25 1.362(8) .
C25 C26 1.399(7) .
C26 C27 1.429(6) .
C26 C28 1.458(7) 3_666
C28 C26 1.458(7) 3_666
C29 C30 1.509(7) .
C19B O19 1.38(3) .
